data_2013605
loop_
_publ_author_name
'Marek, Jarom\'ir'
'Van\<co, J\'an'
'\<Svajlenov\'a, O\<lga'

_publ_section_title
;
 <i>catena</i>-Poly[potassium
 [copper(II)-\m-isothiocyanato-\m-<i>N</i>-salicylidene-\b-alaninato(2--)]]
;
_journal_issue 12
_journal_name_full 'Acta Crystallographica Section C'
_journal_page_first m509
_journal_page_last m511
_journal_paper_doi 10.1107/S0108270103023151
_journal_volume 59
_journal_year 2003
_chemical_formula_iupac 'K [Cu (N C S) (C10 H9 N O3)]'
_chemical_formula_moiety 'K + , C11 H9 Cu N2 O3 S -'
_chemical_formula_sum 'C11 H9 Cu K N2 O3 S'
_chemical_formula_weight 351.90
_chemical_name_systematic
;
catena-poly[dipotassium
[bis[\m-N-salicylidene-\b-alaninato(2-)]-\k^4^O,N,O':O'';\k^4^O'':O,N,O'-
dicopper(II)]-di-\m-isothiocyanato-k^2^N:S;\k^2^S:N]
;
_space_group_IT_number 61
_symmetry_cell_setting orthorhombic
_symmetry_space_group_name_Hall '-P 2ac 2ab'
_symmetry_space_group_name_H-M 'P b c a'
_atom_sites_solution_hydrogens difmap
_atom_sites_solution_primary direct
_atom_sites_solution_secondary difmap
_audit_creation_method SHELXL97
_cell_angle_alpha 90
_cell_angle_beta 90
_cell_angle_gamma 90
_cell_formula_units_Z 8
_cell_length_a 12.5103(7)
_cell_length_b 8.4276(6)
_cell_length_c 24.401(2)
_cell_measurement_reflns_used 3558
_cell_measurement_temperature 120(2)
_cell_measurement_theta_max 30.96
_cell_measurement_theta_min 2.28
_cell_volume 2572.6(3)
_computing_cell_refinement 'CrysAlisRED (Oxford Diffraction, 2002)'
_computing_data_collection 'CrysAlisCCD (Oxford Diffraction, 2002)'
_computing_data_reduction CrysAlisRED
_computing_molecular_graphics 'ORTEPIII (Johnson & Burnett, 1996)'
_computing_publication_material 'SHELXL97 and PARST (Nardelli, 1995)'
_computing_structure_refinement 'SHELXL97 (Sheldrick, 1997)'
_computing_structure_solution 'SHELXS97 (Sheldrick, 1990)'
_diffrn_ambient_temperature 120(2)
_diffrn_detector_area_resol_mean 16.3
_diffrn_measured_fraction_theta_full 0.997
_diffrn_measured_fraction_theta_max 0.997
_diffrn_measurement_device_type 'Kuma KM-4 with a CCD area detector'
_diffrn_measurement_method 'rotation method, \w'
_diffrn_radiation_monochromator 'Enhance (Oxford Diffraction)'
_diffrn_radiation_source 'fine-focus sealed tube'
_diffrn_radiation_type MoK\a
_diffrn_radiation_wavelength 0.71073
_diffrn_reflns_av_R_equivalents 0.044
_diffrn_reflns_av_sigmaI/netI 0.028
_diffrn_reflns_limit_h_max 14
_diffrn_reflns_limit_h_min -14
_diffrn_reflns_limit_k_max 8
_diffrn_reflns_limit_k_min -10
_diffrn_reflns_limit_l_max 28
_diffrn_reflns_limit_l_min -28
_diffrn_reflns_number 10607
_diffrn_reflns_theta_full 25.00
_diffrn_reflns_theta_max 24.99
_diffrn_reflns_theta_min 3.03
_diffrn_standards_number 0
_exptl_absorpt_coefficient_mu 2.186
_exptl_absorpt_correction_T_max 0.750
_exptl_absorpt_correction_T_min 0.444
_exptl_absorpt_correction_type analytical
_exptl_absorpt_process_details 'CrysAlisRED (Oxford Diffraction, 2002)'
_exptl_crystal_colour 'dark green'
_exptl_crystal_density_diffrn 1.817
_exptl_crystal_density_meas ?
_exptl_crystal_density_method 'not measured'
_exptl_crystal_description prism
_exptl_crystal_F_000 1416
_exptl_crystal_size_max 0.40
_exptl_crystal_size_mid 0.30
_exptl_crystal_size_min 0.15
_refine_diff_density_max 0.45
_refine_diff_density_min -0.42
_refine_ls_extinction_method none
_refine_ls_goodness_of_fit_ref 1.033
_refine_ls_hydrogen_treatment constr
_refine_ls_matrix_type full
_refine_ls_number_parameters 172
_refine_ls_number_reflns 2248
_refine_ls_number_restraints 0
_refine_ls_restrained_S_all 1.033
_refine_ls_R_factor_all 0.040
_refine_ls_R_factor_gt 0.033
_refine_ls_shift/su_max 0.001
_refine_ls_shift/su_mean 0.000
_refine_ls_structure_factor_coef Fsqd
_refine_ls_weighting_details 'calc w = 1/[\s^2^(Fo^2^)+(0.04P)^2^+5P] where P=(Fo^2^+2Fc^2^)/3'
_refine_ls_weighting_scheme calc
_refine_ls_wR_factor_gt 0.077
_refine_ls_wR_factor_ref 0.080
_reflns_number_gt 2040
_reflns_number_total 2248
_reflns_threshold_expression I>2\s(I)
_cod_data_source_file gd1279.cif
_cod_data_source_block I
_cod_depositor_comments
;
The following automatic conversions were performed:
'_symmetry_cell_setting' value 'Orthorhombic' changed to 'orthorhombic'
according to '/home/saulius/struct/CIF-dictionaries/cif_core.dic'
dictionary named 'cif_core.dic' version 2.4.1 from
2010-06-29.

'_geom_bond_publ_flag' value 'Y' changed to 'y' according to
'/home/saulius/struct/CIF-dictionaries/cif_core.dic' dictionary named
'cif_core.dic' version 2.4.1 from 2010-06-29 (15
times).

'_geom_bond_publ_flag' value 'N' changed to 'n' according to
'/home/saulius/struct/CIF-dictionaries/cif_core.dic' dictionary named
'cif_core.dic' version 2.4.1 from 2010-06-29 (25 times).

Automatic conversion script
Id: cif_fix_enum 1527 2010-12-29 10:47:43Z saulius 

The following automatic conversions were performed:

'_symmetry_cell_setting' value 'Orthorhombic' changed to
'orthorhombic' according to
/home/saulius/struct/CIF-dictionaries/cif_core.dic dictionary named
'cif_core.dic' version 2.4.1 from 2010-06-29.

'_geom_bond_publ_flag'
value 'Y' changed to 'y' according to
/home/saulius/struct/CIF-dictionaries/cif_core.dic dictionary named
'cif_core.dic' version 2.4.1 from 2010-06-29 (15
times).

'_geom_bond_publ_flag' value 'N' changed to 'n' according to
/home/saulius/struct/CIF-dictionaries/cif_core.dic dictionary named
'cif_core.dic' version 2.4.1 from 2010-06-29 (25
times).

'_geom_angle_publ_flag' value 'Y' changed to 'y' according
to /home/saulius/struct/CIF-dictionaries/cif_core.dic dictionary
named 'cif_core.dic' version 2.4.1 from 2010-06-29 (7
times).

'_geom_angle_publ_flag' value 'N' changed to 'n' according
to /home/saulius/struct/CIF-dictionaries/cif_core.dic dictionary
named 'cif_core.dic' version 2.4.1 from 2010-06-29 (86
times).

'_geom_torsion_publ_flag' value 'Y' changed to 'y' according
to /home/saulius/struct/CIF-dictionaries/cif_core.dic dictionary
named 'cif_core.dic' version 2.4.1 from 2010-06-29 (2 times).

Automatic conversion script
Id: cif_fix_values 1715 2011-07-08 13:25:40Z adriana 

The following automatic conversions were performed:

'_exptl_crystal_density_meas' value 'not measured' was changed to '?'
- the value is perceived as not measured.

Automatic conversion script
Id: cif_fix_values 3008 2015-01-20 13:52:24Z robertas 
;
_cod_database_code 2013605
_cod_database_fobs_code 2013605

loop_
_symmetry_equiv_pos_as_xyz
'x, y, z'
'-x+1/2, -y, z+1/2'
'-x, y+1/2, -z+1/2'
'x+1/2, -y+1/2, -z'
'-x, -y, -z'
'x-1/2, y, -z-1/2'
'x, -y-1/2, z-1/2'
'-x-1/2, y-1/2, z'

loop_
_atom_site_label
_atom_site_fract_x
_atom_site_fract_y
_atom_site_fract_z
_atom_site_U_iso_or_equiv
_atom_site_adp_type
_atom_site_calc_flag
_atom_site_refinement_flags
_atom_site_occupancy
_atom_site_disorder_assembly
_atom_site_disorder_group
_atom_site_type_symbol
Cu 0.53960(3) 0.25752(4) 0.565256(14) 0.01086(13) Uani d . 1 . . Cu
K 0.67949(5) 0.64082(7) 0.56987(3) 0.01340(17) Uani d . 1 . . K
S 0.57408(6) 0.45473(9) 0.39460(3) 0.01473(19) Uani d . 1 . . S
O1 0.43047(16) 0.2016(2) 0.51065(9) 0.0130(4) Uani d . 1 . . O
O2 0.35931(16) 0.0046(2) 0.46337(8) 0.0143(5) Uani d . 1 . . O
O3 0.65687(16) 0.3159(2) 0.61194(8) 0.0128(4) Uani d . 1 . . O
N1 0.46025(18) 0.1561(3) 0.62445(10) 0.0114(5) Uani d . 1 . . N
N2 0.6113(2) 0.3736(3) 0.50398(11) 0.0133(5) Uani d . 1 . . N
C1 0.3853(2) 0.0644(3) 0.50777(13) 0.0119(6) Uani d . 1 . . C
C2 0.3644(2) -0.0216(4) 0.56086(12) 0.0139(6) Uani d . 1 . . C
H2A 0.4231 -0.0983 0.5674 0.017 Uiso calc R 1 . . H
H2B 0.2972 -0.0827 0.5574 0.017 Uiso calc R 1 . . H
C3 0.3558(2) 0.0888(4) 0.60999(13) 0.0134(6) Uani d . 1 . . C
H3A 0.3054 0.1759 0.6014 0.016 Uiso calc R 1 . . H
H3B 0.3270 0.0294 0.6417 0.016 Uiso calc R 1 . . H
C4 0.4864(2) 0.1592(4) 0.67532(13) 0.0133(6) Uani d . 1 . . C
H4 0.4382 0.1112 0.7004 0.016 Uiso calc R 1 . . H
C5 0.5818(2) 0.2285(3) 0.69791(13) 0.0137(6) Uani d . 1 . . C
C6 0.6616(2) 0.3029(3) 0.66566(13) 0.0130(6) Uani d . 1 . . C
C7 0.7518(3) 0.3644(4) 0.69284(13) 0.0169(7) Uani d . 1 . . C
H7 0.8064 0.4151 0.6722 0.020 Uiso calc R 1 . . H
C8 0.7623(3) 0.3523(4) 0.74892(14) 0.0219(7) Uani d . 1 . . C
H8 0.8242 0.3944 0.7662 0.026 Uiso calc R 1 . . H
C9 0.6844(3) 0.2800(4) 0.78067(14) 0.0206(7) Uani d . 1 . . C
H9 0.6926 0.2720 0.8193 0.025 Uiso calc R 1 . . H
C10 0.5949(3) 0.2200(4) 0.75529(13) 0.0178(7) Uani d . 1 . . C
H10 0.5407 0.1719 0.7769 0.021 Uiso calc R 1 . . H
C11 0.5962(2) 0.4084(3) 0.45867(13) 0.0110(6) Uani d . 1 . . C

loop_
_atom_site_aniso_label
_atom_site_aniso_U_11
_atom_site_aniso_U_22
_atom_site_aniso_U_33
_atom_site_aniso_U_12
_atom_site_aniso_U_13
_atom_site_aniso_U_23
Cu 0.0082(2) 0.0128(2) 0.0116(2) -0.00258(14) -0.00068(14) 0.00127(15)
K 0.0097(3) 0.0134(3) 0.0171(4) 0.0004(2) -0.0013(3) -0.0015(3)
S 0.0136(4) 0.0174(4) 0.0132(4) 0.0032(3) 0.0007(3) 0.0008(3)
O1 0.0105(10) 0.0125(11) 0.0161(11) -0.0024(8) -0.0018(8) 0.0012(9)
O2 0.0106(10) 0.0177(11) 0.0147(11) -0.0007(8) -0.0014(9) -0.0027(9)
O3 0.0105(10) 0.0156(11) 0.0123(11) -0.0008(8) -0.0013(8) -0.0004(9)
N1 0.0087(12) 0.0103(12) 0.0151(14) 0.0019(10) 0.0001(10) 0.0005(10)
N2 0.0128(13) 0.0119(13) 0.0152(15) -0.0023(10) 0.0014(10) -0.0015(11)
C1 0.0043(13) 0.0133(15) 0.0181(17) 0.0034(11) -0.0003(12) -0.0006(12)
C2 0.0109(14) 0.0116(15) 0.0191(16) -0.0021(12) -0.0018(12) -0.0001(13)
C3 0.0093(14) 0.0145(15) 0.0163(16) -0.0021(11) 0.0026(12) 0.0013(12)
C4 0.0145(15) 0.0106(15) 0.0147(16) 0.0028(12) 0.0051(12) 0.0024(12)
C5 0.0151(15) 0.0103(15) 0.0158(16) 0.0031(12) -0.0013(13) -0.0021(12)
C6 0.0152(15) 0.0072(14) 0.0166(16) 0.0038(11) -0.0032(13) -0.0028(12)
C7 0.0170(15) 0.0131(16) 0.0207(16) -0.0027(12) -0.0047(14) -0.0006(13)
C8 0.0247(17) 0.0161(17) 0.0248(18) -0.0004(13) -0.0118(15) -0.0015(14)
C9 0.032(2) 0.0144(16) 0.0152(17) 0.0019(14) -0.0077(14) -0.0004(13)
C10 0.0258(17) 0.0137(16) 0.0140(16) 0.0030(13) 0.0010(14) 0.0009(13)
C11 0.0058(13) 0.0074(14) 0.0197(18) -0.0011(11) 0.0017(12) -0.0024(12)

loop_
_atom_type_symbol
_atom_type_description
_atom_type_scat_dispersion_real
_atom_type_scat_dispersion_imag
_atom_type_scat_source
C C 0.0033 0.0016 'International Tables Vol C Tables 4.2.6.8 and 6.1.1.4'
H H 0.0000 0.0000 'International Tables Vol C Tables 4.2.6.8 and 6.1.1.4'
N N 0.0061 0.0033 'International Tables Vol C Tables 4.2.6.8 and 6.1.1.4'
O O 0.0106 0.0060 'International Tables Vol C Tables 4.2.6.8 and 6.1.1.4'
K K 0.2009 0.2494 'International Tables Vol C Tables 4.2.6.8 and 6.1.1.4'
Cu Cu 0.3201 1.2651 'International Tables Vol C Tables 4.2.6.8 and 6.1.1.4'
S S 0.1246 0.1234 'International Tables Vol C Tables 4.2.6.8 and 6.1.1.4'

loop_
_geom_angle_atom_site_label_1
_geom_angle_atom_site_label_2
_geom_angle_atom_site_label_3
_geom_angle_site_symmetry_1
_geom_angle_site_symmetry_3
_geom_angle
_geom_angle_publ_flag
O3 Cu N1 . . 93.55(10) y
O3 Cu O1 . . 173.66(9) y
N1 Cu O1 . . 92.48(9) y
O3 Cu N2 . . 88.61(10) y
N1 Cu N2 . . 175.43(10) y
O1 Cu N2 . . 85.52(10) y
O2 K O3 4_556 8_765 74.43(6) n
O2 K O1 4_556 5_666 115.13(7) n
O3 K O1 8_765 5_666 112.62(6) n
O2 K N2 4_556 . 74.02(7) n
O3 K N2 8_765 . 148.42(7) n
O1 K N2 5_666 . 80.26(7) n
O2 K O3 4_556 . 76.18(6) n
O3 K O3 8_765 . 116.45(6) n
O1 K O3 5_666 . 130.81(6) n
N2 K O3 . . 56.00(7) n
O2 K O2 4_556 5_666 119.10(6) n
O3 K O2 8_765 5_666 72.39(6) n
O1 K O2 5_666 5_666 43.53(6) n
N2 K O2 . 5_666 123.51(7) n
O3 K O2 . 5_666 164.61(6) n
O2 K S 4_556 5_666 138.88(5) n
O3 K S 8_765 5_666 137.43(5) n
O1 K S 5_666 5_666 80.14(5) n
N2 K S . 5_666 71.40(5) n
O3 K S . 5_666 66.34(4) n
O2 K S 5_666 5_666 98.51(4) n
C1 K S 5_666 5_666 95.62(5) n
C6 K S 8_765 5_666 118.23(6) n
C11 S K . 5_666 81.76(10) n
C1 O1 Cu . . 123.83(19) n
C1 O1 K . 5_666 100.12(17) n
Cu O1 K . 5_666 135.91(10) n
C1 O2 K . 4_456 132.05(18) n
C1 O2 K . 5_666 83.03(17) n
K O2 K 4_456 5_666 103.12(6) n
C6 O3 Cu . . 127.12(19) n
C6 O3 K . 8_755 107.22(17) n
Cu O3 K . 8_755 102.22(8) n
C6 O3 K . . 114.89(17) n
Cu O3 K . . 96.03(8) n
K O3 K 8_755 . 107.50(7) n
C4 N1 C3 . . 117.9(3) n
C4 N1 Cu . . 125.3(2) n
C3 N1 Cu . . 116.40(19) n
C11 N2 Cu . . 139.8(2) n
C11 N2 K . . 112.4(2) n
Cu N2 K . . 95.60(9) n
O2 C1 O1 . . 121.9(3) n
O2 C1 C2 . . 120.7(3) n
O1 C1 C2 . . 117.4(3) n
O2 C1 K . 5_666 74.57(17) n
O1 C1 K . 5_666 56.75(14) n
C2 C1 K . 5_666 146.22(19) n
C1 C2 C3 . . 113.3(2) n
C1 C2 H2A . . 108.9 n
C3 C2 H2A . . 108.9 n
C1 C2 H2B . . 108.9 n
C3 C2 H2B . . 108.9 n
H2A C2 H2B . . 107.7 n
N1 C3 C2 . . 111.2(2) n
N1 C3 H3A . . 109.4 n
C2 C3 H3A . . 109.4 n
N1 C3 H3B . . 109.4 n
C2 C3 H3B . . 109.4 n
H3A C3 H3B . . 108.0 n
N1 C4 C5 . . 126.2(3) n
N1 C4 H4 . . 116.9 n
C5 C4 H4 . . 116.9 n
C10 C5 C6 . . 119.4(3) n
C10 C5 C4 . . 117.1(3) n
C6 C5 C4 . . 123.5(3) n
O3 C6 C7 . . 118.4(3) n
O3 C6 C5 . . 123.9(3) n
C7 C6 C5 . . 117.8(3) n
O3 C6 K . 8_755 50.79(14) n
C7 C6 K . 8_755 90.20(19) n
C5 C6 K . 8_755 128.55(19) n
C8 C7 C6 . . 121.1(3) n
C8 C7 H7 . . 119.4 n
C6 C7 H7 . . 119.4 n
C7 C8 C9 . . 121.4(3) n
C7 C8 H8 . . 119.3 n
C9 C8 H8 . . 119.3 n
C10 C9 C8 . . 118.8(3) n
C10 C9 H9 . . 120.6 n
C8 C9 H9 . . 120.6 n
C9 C10 C5 . . 121.5(3) n
C9 C10 H10 . . 119.3 n
C5 C10 H10 . . 119.3 n
N2 C11 S . . 179.1(3) y
N2 C11 K . . 49.80(17) n
S C11 K . . 131.07(14) n

loop_
_geom_bond_atom_site_label_1
_geom_bond_atom_site_label_2
_geom_bond_site_symmetry_2
_geom_bond_distance
_geom_bond_publ_flag
Cu O3 . 1.921(2) y
Cu N1 . 1.950(3) y
Cu O1 . 1.965(2) y
Cu N2 . 1.999(3) y
Cu O2 5_656 2.639(2) y
Cu S 5_666 2.9771(8) y
Cu K 8_755 3.6510(7) n
Cu K . 3.6756(7) n
K O2 4_556 2.687(2) y
K O3 8_765 2.724(2) y
K O1 5_666 2.742(2) y
K N2 . 2.895(3) y
K O3 . 2.938(2) y
K O2 5_666 3.134(2) y
K S 5_666 3.3857(10) y
S C11 . 1.635(3) y
O1 C1 . 1.288(4) n
O2 C1 . 1.239(4) n
O3 C6 . 1.317(4) n
N1 C4 . 1.284(4) n
N1 C3 . 1.467(4) n
N2 C11 . 1.159(4) y
C1 C2 . 1.508(4) n
C2 C3 . 1.522(4) n
C2 H2A . 0.9900 n
C2 H2B . 0.9900 n
C3 H3A . 0.9900 n
C3 H3B . 0.9900 n
C4 C5 . 1.439(4) n
C4 H4 . 0.9500 n
C5 C10 . 1.411(4) n
C5 C6 . 1.418(5) n
C6 C7 . 1.407(4) n
C7 C8 . 1.378(5) n
C7 H7 . 0.9500 n
C8 C9 . 1.386(5) n
C8 H8 . 0.9500 n
C9 C10 . 1.376(5) n
C9 H9 . 0.9500 n
C10 H10 . 0.9500 n

loop_
_geom_torsion_atom_site_label_1
_geom_torsion_atom_site_label_2
_geom_torsion_atom_site_label_3
_geom_torsion_atom_site_label_4
_geom_torsion_site_symmetry_4
_geom_torsion
_geom_torsion_publ_flag
Cu O1 C1 O2 . -145.2(2) y
O1 C1 O2 Cu 5_656 114.9(2) y
